data_7061979
loop_
_publ_author_name
'Zhang, Xiamei'
'He, Chengying'
'Yang, Xiaohan'
'Zhang, Qian'
'Li, Yahong'
'Yao, Jinlei'

_publ_section_title
;
 FeII, CoII and NiII complexes based on
 1-chloro-3-(pyridin-2-yl)imidazo[1,5-a]pyridine: synthesis, structures,
 single-molecule magnetic and electrocatalytic properties
;
_journal_issue 45
_journal_name_full 'New Journal of Chemistry'
_journal_page_first 21780
_journal_page_last 21787
_journal_paper_doi 10.1039/D2NJ03328C
_journal_volume 46
_journal_year 2022
_chemical_formula_moiety 'C24 H16 Cl6 Fe2 N6'
_chemical_formula_sum 'C24 H16 Cl6 Fe2 N6'
_chemical_formula_weight 712.83
_space_group_crystal_system monoclinic
_space_group_IT_number 15
_space_group_name_Hall '-C 2yc'
_space_group_name_H-M_alt 'C 1 2/c 1'
_atom_sites_solution_hydrogens geom
_atom_sites_solution_primary dual
_audit_creation_date 2022-10-10
_audit_creation_method
;
Olex2 1.2
(compiled 2018.05.29 svn.r3508 for OlexSys, GUI svn.r5506)
;
_audit_update_record
;
2022-10-12 deposited with the CCDC.	2022-10-14 downloaded from the CCDC.
;
_cell_angle_alpha 90
_cell_angle_beta 95.645(6)
_cell_angle_gamma 90
_cell_formula_units_Z 4
_cell_length_a 8.7152(18)
_cell_length_b 20.968(4)
_cell_length_c 14.998(3)
_cell_measurement_reflns_used 7376
_cell_measurement_temperature 147.06
_cell_measurement_theta_max 27.410
_cell_measurement_theta_min 2.374
_cell_volume 2727.4(9)
_computing_cell_refinement 'SAINT v8.37A (Bruker, 2015)'
_computing_data_reduction 'SAINT v8.37A (Bruker, 2015)'
_computing_molecular_graphics 'Olex2 (Dolomanov et al., 2009)'
_computing_publication_material 'Olex2 (Dolomanov et al., 2009)'
_computing_structure_refinement 'ShelXL (Sheldrick, 2015)'
_computing_structure_solution 'ShelXT (Sheldrick, 2015)'
_diffrn_ambient_temperature 147.06
_diffrn_measured_fraction_theta_full 0.999
_diffrn_measured_fraction_theta_max 0.999
_diffrn_measurement_device_type 'CCD area detector'
_diffrn_measurement_method 'phi and omega scans'
_diffrn_radiation_monochromator graphite
_diffrn_radiation_type MoK\a
_diffrn_radiation_wavelength 0.71073
_diffrn_reflns_av_R_equivalents 0.0814
_diffrn_reflns_av_unetI/netI 0.0500
_diffrn_reflns_Laue_measured_fraction_full 0.999
_diffrn_reflns_Laue_measured_fraction_max 0.999
_diffrn_reflns_limit_h_max 10
_diffrn_reflns_limit_h_min -9
_diffrn_reflns_limit_k_max 24
_diffrn_reflns_limit_k_min -24
_diffrn_reflns_limit_l_max 17
_diffrn_reflns_limit_l_min -17
_diffrn_reflns_number 17284
_diffrn_reflns_point_group_measured_fraction_full 0.999
_diffrn_reflns_point_group_measured_fraction_max 0.999
_diffrn_reflns_theta_full 24.999
_diffrn_reflns_theta_max 24.999
_diffrn_reflns_theta_min 2.374
_exptl_absorpt_coefficient_mu 1.679
_exptl_absorpt_correction_T_max 0.7456
_exptl_absorpt_correction_T_min 0.5433
_exptl_absorpt_correction_type multi-scan
_exptl_absorpt_process_details
'SADABS-2016/2 (Bruker,2016/2) was used for absorption correction. wR2(int) was 0.1686 before and 0.1052 after correction. The Ratio of minimum to maximum transmission is 0.7287. The \l/2 correction factor is Not present.'
_exptl_crystal_colour orange
_exptl_crystal_colour_primary orange
_exptl_crystal_density_diffrn 1.736
_exptl_crystal_description block
_exptl_crystal_F_000 1424
_exptl_crystal_size_max 0.4
_exptl_crystal_size_mid 0.4
_exptl_crystal_size_min 0.2
_refine_diff_density_max 0.370
_refine_diff_density_min -0.399
_refine_diff_density_rms 0.090
_refine_ls_extinction_method none
_refine_ls_goodness_of_fit_ref 1.056
_refine_ls_hydrogen_treatment constr
_refine_ls_matrix_type full
_refine_ls_number_parameters 173
_refine_ls_number_reflns 2410
_refine_ls_number_restraints 0
_refine_ls_restrained_S_all 1.056
_refine_ls_R_factor_all 0.0504
_refine_ls_R_factor_gt 0.0395
_refine_ls_shift/su_max 0.000
_refine_ls_shift/su_mean 0.000
_refine_ls_structure_factor_coef Fsqd
_refine_ls_weighting_details 'w=1/[\s^2^(Fo^2^)+(0.0595P)^2^+3.6392P] where P=(Fo^2^+2Fc^2^)/3'
_refine_ls_weighting_scheme calc
_refine_ls_wR_factor_gt 0.1065
_refine_ls_wR_factor_ref 0.1192
_reflns_Friedel_coverage 0.000
_reflns_number_gt 2009
_reflns_number_total 2410
_reflns_threshold_expression 'I > 2\s(I)'
_cod_data_source_file d2nj03328c2.cif
_cod_data_source_block t
_cod_depositor_comments 'Adding full bibliography for 7061979--7061981.cif.'
_cod_original_cell_volume 2727.6(9)
_cod_database_code 7061979
_shelx_shelxl_version_number 2014/7
_shelx_space_group_comment
;
The symmetry employed for this shelxl refinement is uniquely defined
by the following loop, which should always be used as a source of
symmetry information in preference to the above space-group names.
They are only intended as comments.
;
_shelx_estimated_absorpt_t_max 0.730
_shelx_estimated_absorpt_t_min 0.553
_olex2_refinement_description
;
1. Fixed Uiso
 At 1.2 times of:
  All C(H) groups
2.a Aromatic/amide H refined with riding coordinates:
 C12(H12), C11(H11), C9(H9), C3(H3), C6(H6), C5(H5), C10(H10), C4(H4)
;
_olex2_submission_special_instructions 'No special instructions were received'

loop_
_space_group_symop_operation_xyz
'x, y, z'
'-x, y, -z+1/2'
'x+1/2, y+1/2, z'
'-x+1/2, y+1/2, -z+1/2'
'-x, -y, -z'
'x, -y, z-1/2'
'-x+1/2, -y+1/2, -z'
'x+1/2, -y+1/2, z-1/2'

loop_
_atom_site_label
_atom_site_type_symbol
_atom_site_fract_x
_atom_site_fract_y
_atom_site_fract_z
_atom_site_U_iso_or_equiv
_atom_site_adp_type
_atom_site_occupancy
_atom_site_site_symmetry_order
_atom_site_calc_flag
_atom_site_refinement_flags_posn
_atom_site_refinement_flags_adp
_atom_site_refinement_flags_occupancy
_atom_site_disorder_assembly
_atom_site_disorder_group
Fe1 Fe 0.5000 0.71750(3) 0.7500 0.0303(2) Uani 1 2 d S T P . .
Fe2 Fe 0.5000 0.87763(3) 0.7500 0.0395(2) Uani 1 2 d S T P . .
Cl2 Cl 0.63724(10) 0.80120(4) 0.84651(6) 0.0391(3) Uani 1 1 d . . . . .
Cl1 Cl 0.15706(11) 0.60175(5) 0.70012(7) 0.0501(3) Uani 1 1 d . . . . .
Cl3 Cl 0.67170(12) 0.92803(5) 0.67198(6) 0.0518(3) Uani 1 1 d . . . . .
N1 N 0.4273(3) 0.64454(13) 0.65284(17) 0.0326(6) Uani 1 1 d . . . . .
N3 N 0.4467(3) 0.59945(13) 0.52061(17) 0.0327(6) Uani 1 1 d . . . . .
N2 N 0.6851(3) 0.71377(13) 0.65860(17) 0.0315(6) Uani 1 1 d . . . . .
C2 C 0.3051(4) 0.58005(16) 0.5484(2) 0.0346(8) Uani 1 1 d . . . . .
C7 C 0.5182(4) 0.63821(16) 0.5861(2) 0.0320(7) Uani 1 1 d . . . . .
C8 C 0.6669(4) 0.67062(16) 0.5913(2) 0.0306(7) Uani 1 1 d . . . . .
C12 C 0.8158(4) 0.74833(17) 0.6680(2) 0.0379(8) Uani 1 1 d . . . . .
H12 H 0.8277 0.7793 0.7144 0.045 Uiso 1 1 calc R . . . .
C1 C 0.3008(4) 0.60924(16) 0.6309(2) 0.0351(8) Uani 1 1 d . . . . .
C11 C 0.9324(4) 0.74098(18) 0.6139(2) 0.0424(9) Uani 1 1 d . . . . .
H11 H 1.0222 0.7668 0.6218 0.051 Uiso 1 1 calc R . . . .
C9 C 0.7833(4) 0.65961(19) 0.5362(2) 0.0406(8) Uani 1 1 d . . . . .
H9 H 0.7711 0.6278 0.4910 0.049 Uiso 1 1 calc R . . . .
C3 C 0.2062(4) 0.54063(19) 0.4931(3) 0.0472(9) Uani 1 1 d . . . . .
H3 H 0.1106 0.5273 0.5122 0.057 Uiso 1 1 calc R . . . .
C6 C 0.4879(4) 0.58002(18) 0.4369(2) 0.0439(9) Uani 1 1 d . . . . .
H6 H 0.5825 0.5935 0.4165 0.053 Uiso 1 1 calc R . . . .
C5 C 0.3908(5) 0.54176(19) 0.3858(2) 0.0504(10) Uani 1 1 d . . . . .
H5 H 0.4198 0.5277 0.3296 0.060 Uiso 1 1 calc R . . . .
C10 C 0.9164(4) 0.69517(19) 0.5477(2) 0.0454(9) Uani 1 1 d . . . . .
H10 H 0.9967 0.6882 0.5103 0.055 Uiso 1 1 calc R . . . .
C4 C 0.2474(5) 0.5218(2) 0.4127(3) 0.0528(10) Uani 1 1 d . . . . .
H4 H 0.1809 0.4954 0.3747 0.063 Uiso 1 1 calc R . . . .

loop_
_atom_site_aniso_label
_atom_site_aniso_U_11
_atom_site_aniso_U_22
_atom_site_aniso_U_33
_atom_site_aniso_U_23
_atom_site_aniso_U_13
_atom_site_aniso_U_12
Fe1 0.0334(4) 0.0336(4) 0.0255(4) 0.000 0.0102(3) 0.000
Fe2 0.0459(5) 0.0363(4) 0.0393(4) 0.000 0.0195(3) 0.000
Cl2 0.0437(5) 0.0404(5) 0.0338(5) -0.0034(3) 0.0065(4) -0.0013(4)
Cl1 0.0421(5) 0.0558(6) 0.0564(6) -0.0070(4) 0.0245(4) -0.0118(4)
Cl3 0.0598(6) 0.0542(6) 0.0453(5) -0.0006(4) 0.0246(5) -0.0120(5)
N1 0.0344(15) 0.0346(15) 0.0300(14) -0.0022(12) 0.0097(12) -0.0008(12)
N3 0.0361(15) 0.0355(15) 0.0270(14) -0.0033(12) 0.0058(11) 0.0003(12)
N2 0.0334(15) 0.0355(15) 0.0263(14) 0.0011(11) 0.0066(11) 0.0011(12)
C2 0.0329(18) 0.0338(18) 0.0374(19) 0.0039(14) 0.0052(14) -0.0024(14)
C7 0.0330(17) 0.0358(18) 0.0284(17) 0.0006(14) 0.0085(13) -0.0006(14)
C8 0.0307(17) 0.0380(18) 0.0239(16) 0.0041(13) 0.0064(13) 0.0034(14)
C12 0.0377(19) 0.044(2) 0.0326(18) -0.0016(15) 0.0052(14) -0.0059(16)
C1 0.0333(18) 0.0357(18) 0.0376(18) -0.0004(14) 0.0101(14) -0.0020(15)
C11 0.0322(19) 0.056(2) 0.039(2) 0.0059(17) 0.0055(15) -0.0101(17)
C9 0.0373(19) 0.054(2) 0.0321(18) -0.0032(16) 0.0112(15) 0.0026(17)
C3 0.044(2) 0.047(2) 0.049(2) -0.0022(18) 0.0027(17) -0.0088(18)
C6 0.048(2) 0.055(2) 0.0294(18) -0.0041(16) 0.0076(15) 0.0012(19)
C5 0.062(3) 0.057(3) 0.0320(19) -0.0087(17) 0.0043(18) 0.000(2)
C10 0.033(2) 0.068(3) 0.038(2) 0.0028(18) 0.0147(16) 0.0012(18)
C4 0.059(3) 0.052(2) 0.045(2) -0.0069(19) -0.0053(19) -0.011(2)

loop_
_atom_type_symbol
_atom_type_description
_atom_type_scat_dispersion_real
_atom_type_scat_dispersion_imag
_atom_type_scat_source
C C 0.0033 0.0016 'International Tables Vol C Tables 4.2.6.8 and 6.1.1.4'
H H 0.0000 0.0000 'International Tables Vol C Tables 4.2.6.8 and 6.1.1.4'
Cl Cl 0.1484 0.1585 'International Tables Vol C Tables 4.2.6.8 and 6.1.1.4'
Fe Fe 0.3463 0.8444 'International Tables Vol C Tables 4.2.6.8 and 6.1.1.4'
N N 0.0061 0.0033 'International Tables Vol C Tables 4.2.6.8 and 6.1.1.4'

loop_
_geom_angle_atom_site_label_1
_geom_angle_atom_site_label_2
_geom_angle_atom_site_label_3
_geom_angle
_geom_angle_site_symmetry_1
_geom_angle_site_symmetry_3
_geom_angle_publ_flag
Cl2 Fe1 Cl2 90.96(5) . 2_656 ?
N1 Fe1 Cl2 167.59(7) 2_656 2_656 ?
N1 Fe1 Cl2 167.59(7) . . ?
N1 Fe1 Cl2 90.84(8) . 2_656 ?
N1 Fe1 Cl2 90.84(8) 2_656 . ?
N1 Fe1 N1 90.04(15) . 2_656 ?
N1 Fe1 N2 75.03(10) 2_656 2_656 ?
N1 Fe1 N2 102.04(10) . 2_656 ?
N1 Fe1 N2 75.03(10) . . ?
N1 Fe1 N2 102.04(10) 2_656 . ?
N2 Fe1 Cl2 90.15(7) . 2_656 ?
N2 Fe1 Cl2 92.68(8) . . ?
N2 Fe1 Cl2 92.68(7) 2_656 2_656 ?
N2 Fe1 Cl2 90.15(7) 2_656 . ?
N2 Fe1 N2 175.96(15) . 2_656 ?
Cl2 Fe2 Cl2 96.16(5) 2_656 . ?
Cl3 Fe2 Cl2 108.04(4) . . ?
Cl3 Fe2 Cl2 108.50(3) 2_656 . ?
Cl3 Fe2 Cl2 108.50(3) . 2_656 ?
Cl3 Fe2 Cl2 108.05(4) 2_656 2_656 ?
Cl3 Fe2 Cl3 124.02(6) . 2_656 ?
Fe2 Cl2 Fe1 86.44(4) . . ?
C7 N1 Fe1 114.6(2) . . ?
C1 N1 Fe1 137.2(2) . . ?
C1 N1 C7 107.1(3) . . ?
C7 N3 C2 108.0(3) . . ?
C7 N3 C6 132.4(3) . . ?
C6 N3 C2 119.6(3) . . ?
C8 N2 Fe1 116.4(2) . . ?
C12 N2 Fe1 125.1(2) . . ?
C12 N2 C8 118.4(3) . . ?
N3 C2 C3 120.1(3) . . ?
C1 C2 N3 103.9(3) . . ?
C1 C2 C3 136.0(3) . . ?
N1 C7 N3 109.4(3) . . ?
N1 C7 C8 120.0(3) . . ?
N3 C7 C8 130.6(3) . . ?
N2 C8 C7 113.0(3) . . ?
N2 C8 C9 121.0(3) . . ?
C9 C8 C7 126.0(3) . . ?
N2 C12 H12 118.4 . . ?
N2 C12 C11 123.1(3) . . ?
C11 C12 H12 118.4 . . ?
N1 C1 Cl1 122.3(3) . . ?
N1 C1 C2 111.7(3) . . ?
C2 C1 Cl1 126.0(3) . . ?
C12 C11 H11 120.8 . . ?
C12 C11 C10 118.4(3) . . ?
C10 C11 H11 120.8 . . ?
C8 C9 H9 120.3 . . ?
C10 C9 C8 119.4(3) . . ?
C10 C9 H9 120.3 . . ?
C2 C3 H3 120.1 . . ?
C4 C3 C2 119.9(4) . . ?
C4 C3 H3 120.1 . . ?
N3 C6 H6 120.6 . . ?
C5 C6 N3 118.8(3) . . ?
C5 C6 H6 120.6 . . ?
C6 C5 H5 118.8 . . ?
C6 C5 C4 122.4(3) . . ?
C4 C5 H5 118.8 . . ?
C11 C10 H10 120.2 . . ?
C9 C10 C11 119.5(3) . . ?
C9 C10 H10 120.2 . . ?
C3 C4 C5 119.3(4) . . ?
C3 C4 H4 120.4 . . ?
C5 C4 H4 120.4 . . ?

loop_
_geom_bond_atom_site_label_1
_geom_bond_atom_site_label_2
_geom_bond_distance
_geom_bond_site_symmetry_2
_geom_bond_publ_flag
Fe1 Cl2 2.5032(10) 2_656 ?
Fe1 Cl2 2.5032(10) . ?
Fe1 N1 2.164(3) 2_656 ?
Fe1 N1 2.164(3) . ?
Fe1 N2 2.219(3) 2_656 ?
Fe1 N2 2.219(3) . ?
Fe2 Cl2 2.3987(10) . ?
Fe2 Cl2 2.3986(10) 2_656 ?
Fe2 Cl3 2.2516(10) . ?
Fe2 Cl3 2.2517(10) 2_656 ?
Cl1 C1 1.711(3) . ?
N1 C7 1.343(4) . ?
N1 C1 1.342(4) . ?
N3 C2 1.402(4) . ?
N3 C7 1.376(4) . ?
N3 C6 1.399(4) . ?
N2 C8 1.353(4) . ?
N2 C12 1.345(4) . ?
C2 C1 1.384(5) . ?
C2 C3 1.405(5) . ?
C7 C8 1.459(4) . ?
C8 C9 1.390(4) . ?
C12 H12 0.9500 . ?
C12 C11 1.371(5) . ?
C11 H11 0.9500 . ?
C11 C10 1.379(5) . ?
C9 H9 0.9500 . ?
C9 C10 1.375(5) . ?
C3 H3 0.9500 . ?
C3 C4 1.350(5) . ?
C6 H6 0.9500 . ?
C6 C5 1.349(5) . ?
C5 H5 0.9500 . ?
C5 C4 1.414(6) . ?
C10 H10 0.9500 . ?
C4 H4 0.9500 . ?
